data_7226281
loop_
_publ_author_name
'Sun, Yantao'
'Cui, Zili'
'Chen, Lichuan'
'Lu, Xiaofeng'
'Wu, Yuewei'
'Zhang, Haoli'
'Shao, Xiangfeng'

_publ_section_title
;
 Aryl-Fused Tetrathianaphthalene (TTN): Synthesis, Structures, Properties,
 and Cocrystals with Fullerenes
;
_journal_name_full 'RSC Adv.'
_journal_paper_doi 10.1039/C6RA18945H
_journal_year 2016
_chemical_formula_moiety 'C18 H12 O4 S4'
_chemical_formula_sum 'C18 H12 O4 S4'
_chemical_formula_weight 420.52
_chemical_name_common TTN9
_chemical_name_systematic
;
TTN9
;
_chemical_temperature_decomposition 583
_space_group_IT_number 14
_symmetry_cell_setting monoclinic
_symmetry_space_group_name_Hall '-P 2yn'
_symmetry_space_group_name_H-M 'P 1 21/n 1'
_atom_sites_solution_hydrogens geom
_atom_sites_solution_primary direct
_atom_sites_solution_secondary difmap
_audit_creation_method SHELXL-97
_audit_update_record
;
2016-07-13 deposited with the CCDC.
2016-08-15 downloaded from the CCDC.
;
_cell_angle_alpha 90.00
_cell_angle_beta 90.00
_cell_angle_gamma 90.00
_cell_formula_units_Z 4
_cell_length_a 7.8871(15)
_cell_length_b 11.518(2)
_cell_length_c 18.586(3)
_cell_measurement_reflns_used 1510
_cell_measurement_temperature 293(2)
_cell_measurement_theta_max 27.436
_cell_measurement_theta_min 3.726
_cell_volume 1688.4(5)
_computing_cell_refinement
;
CrysAlisPro, Agilent Technologies,
Version 1.171.36.28 (release 01-02-2013 CrysAlis171 .NET)
(compiled Feb  1 2013,16:14:44)
;
_computing_data_collection
;
CrysAlisPro, Agilent Technologies,
Version 1.171.36.28 (release 01-02-2013 CrysAlis171 .NET)
(compiled Feb  1 2013,16:14:44)
;
_computing_data_reduction
;
CrysAlisPro, Agilent Technologies,
Version 1.171.36.28 (release 01-02-2013 CrysAlis171 .NET)
(compiled Feb  1 2013,16:14:44)
;
_computing_molecular_graphics Ortep3
_computing_publication_material Ortep3
_computing_structure_refinement 'SHELXL-97 (Sheldrick, 1997)'
_computing_structure_solution SIR2004
_diffrn_ambient_temperature 293(2)
_diffrn_detector_area_resol_mean 16.0733
_diffrn_measured_fraction_theta_full 0.857
_diffrn_measured_fraction_theta_max 0.857
_diffrn_measurement_device_type 'SuperNova, Dual, Cu at zero, Eos'
_diffrn_measurement_method '\w scans'
_diffrn_radiation_monochromator mirror
_diffrn_radiation_source 'SuperNova (Mo) X-ray Source'
_diffrn_radiation_type MoK\a
_diffrn_radiation_wavelength 0.71073
_diffrn_reflns_av_R_equivalents 0.0433
_diffrn_reflns_av_sigmaI/netI 0.0767
_diffrn_reflns_limit_h_max 10
_diffrn_reflns_limit_h_min -10
_diffrn_reflns_limit_k_max 15
_diffrn_reflns_limit_k_min -8
_diffrn_reflns_limit_l_max 23
_diffrn_reflns_limit_l_min -24
_diffrn_reflns_number 6063
_diffrn_reflns_theta_full 28.63
_diffrn_reflns_theta_max 28.63
_diffrn_reflns_theta_min 3.13
_exptl_absorpt_coefficient_mu 0.586
_exptl_absorpt_correction_T_max 1.0000
_exptl_absorpt_correction_T_min 0.54589
_exptl_absorpt_correction_type multi-scan
_exptl_absorpt_process_details
;
CrysAlisPro, Agilent Technologies,
Version 1.171.36.28 (release 01-02-2013 CrysAlis171 .NET)
(compiled Feb  1 2013,16:14:44)
Empirical absorption correction using spherical harmonics,
 implemented in SCALE3 ABSPACK scaling algorithm.
;
_exptl_crystal_colour white
_exptl_crystal_density_diffrn 1.654
_exptl_crystal_density_meas ?
_exptl_crystal_density_method 'not measured'
_exptl_crystal_description platelet
_exptl_crystal_F_000 864
_exptl_crystal_size_max 0.14
_exptl_crystal_size_mid 0.11
_exptl_crystal_size_min 0.05
_refine_diff_density_max 0.474
_refine_diff_density_min -0.366
_refine_diff_density_rms 0.074
_refine_ls_extinction_method none
_refine_ls_goodness_of_fit_ref 1.029
_refine_ls_hydrogen_treatment constr
_refine_ls_matrix_type full
_refine_ls_number_parameters 235
_refine_ls_number_reflns 3737
_refine_ls_number_restraints 0
_refine_ls_restrained_S_all 1.029
_refine_ls_R_factor_all 0.0923
_refine_ls_R_factor_gt 0.0598
_refine_ls_shift/su_max 0.000
_refine_ls_shift/su_mean 0.000
_refine_ls_structure_factor_coef Fsqd
_refine_ls_weighting_details 'calc w=1/[\s^2^(Fo^2^)+(0.0518P)^2^+0.0000P] where P=(Fo^2^+2Fc^2^)/3'
_refine_ls_weighting_scheme calc
_refine_ls_wR_factor_gt 0.1292
_refine_ls_wR_factor_ref 0.1570
_reflns_number_gt 2295
_reflns_number_total 3737
_reflns_threshold_expression >2sigma(I)
_cod_data_source_file c6ra18945h2.cif
_cod_data_source_block TTN9
_cod_depositor_comments
;
The following automatic conversions were performed:

'_chemical_melting_point' tag was changed to
'_chemical_temperature_decomposition' since the value had been '583,
decomposed'. The value '583, decomposed' was changed to '583'.

'_exptl_crystal_density_meas' value 'not measured' was changed to '?'
- the value is perceived as not measured.

Automatic conversion script
Id: cif_fix_values 4268 2015-11-12 08:31:59Z antanas 
;
_cod_original_cell_volume 1688.5(5)
_cod_original_sg_symbol_H-M P21/n
_cod_database_code 7226281

loop_
_symmetry_equiv_pos_as_xyz
'x, y, z'
'-x+1/2, y+1/2, -z+1/2'
'-x, -y, -z'
'x-1/2, -y-1/2, z-1/2'

loop_
_atom_site_label
_atom_site_type_symbol
_atom_site_fract_x
_atom_site_fract_y
_atom_site_fract_z
_atom_site_U_iso_or_equiv
_atom_site_adp_type
_atom_site_occupancy
_atom_site_symmetry_multiplicity
_atom_site_calc_flag
_atom_site_refinement_flags
S3 S 0.31826(13) 0.88978(9) 0.45332(5) 0.0476(3) Uani 1 1 d .
S1 S 0.00738(12) 0.65664(9) 0.58400(5) 0.0463(3) Uani 1 1 d .
S2 S 0.08243(14) 0.93072(9) 0.57605(5) 0.0510(3) Uani 1 1 d .
S4 S 0.24072(14) 0.61822(9) 0.46137(5) 0.0477(3) Uani 1 1 d .
C1 C 0.1469(4) 0.7169(3) 0.52111(18) 0.0410(9) Uani 1 1 d .
O2 O 0.1399(4) 0.8772(2) 0.18933(13) 0.0536(7) Uani 1 1 d .
O4 O 0.2236(4) 0.9179(2) 0.84318(14) 0.0560(8) Uani 1 1 d .
C2 C 0.1791(5) 0.8317(3) 0.51745(18) 0.0407(8) Uani 1 1 d .
O3 O 0.1574(3) 0.6741(2) 0.85032(13) 0.0494(7) Uani 1 1 d .
C16 C 0.2140(6) 0.8564(4) 0.9095(2) 0.0588(12) Uani 1 1 d .
H16A H 0.0990 0.8613 0.9278 0.071 Uiso 1 1 calc R
H16B H 0.2882 0.8934 0.9442 0.071 Uiso 1 1 calc R
C17 C 0.0858(5) 0.6942(4) 0.1300(2) 0.0568(11) Uani 1 1 d .
H17A H 0.0131 0.6565 0.0950 0.068 Uiso 1 1 calc R
H17B H 0.2012 0.6912 0.1120 0.068 Uiso 1 1 calc R
O1 O 0.0765(4) 0.6327(3) 0.19676(14) 0.0564(8) Uani 1 1 d .
C13 C 0.1532(5) 0.9130(4) 0.7199(2) 0.0448(9) Uani 1 1 d .
H13 H 0.1771 0.9920 0.7174 0.054 Uiso 1 1 calc R
C10 C 0.0889(4) 0.6766(3) 0.72720(18) 0.0400(8) Uani 1 1 d .
H10 H 0.0678 0.5973 0.7298 0.048 Uiso 1 1 calc R
C4 C 0.2154(5) 0.8738(3) 0.31278(18) 0.0432(9) Uani 1 1 d .
H4 H 0.2330 0.9536 0.3109 0.052 Uiso 1 1 calc R
C11 C 0.1396(4) 0.7358(3) 0.78782(19) 0.0402(9) Uani 1 1 d .
C14 C 0.1015(4) 0.8552(3) 0.65857(19) 0.0385(8) Uani 1 1 d .
C5 C 0.1606(4) 0.8152(3) 0.25185(18) 0.0392(8) Uani 1 1 d .
C15 C 0.2622(5) 0.7323(4) 0.9027(2) 0.0530(11) Uani 1 1 d .
H15A H 0.3801 0.7268 0.8883 0.064 Uiso 1 1 calc R
H15B H 0.2500 0.6944 0.9490 0.064 Uiso 1 1 calc R
C12 C 0.1699(5) 0.8558(3) 0.78475(19) 0.0405(8) Uani 1 1 d .
C9 C 0.0692(4) 0.7345(3) 0.6621(2) 0.0422(9) Uani 1 1 d .
C7 C 0.1569(4) 0.6364(3) 0.31898(19) 0.0429(9) Uani 1 1 d .
H7 H 0.1354 0.5572 0.3215 0.052 Uiso 1 1 calc R
C8 C 0.2124(4) 0.6948(3) 0.37910(19) 0.0397(8) Uani 1 1 d .
C6 C 0.1326(4) 0.6953(3) 0.25455(19) 0.0414(9) Uani 1 1 d .
C18 C 0.0331(5) 0.8180(4) 0.1378(2) 0.0573(11) Uani 1 1 d .
H18A H 0.0407 0.8566 0.0916 0.069 Uiso 1 1 calc R
H18B H -0.0840 0.8214 0.1537 0.069 Uiso 1 1 calc R
C3 C 0.2439(4) 0.8149(3) 0.37598(18) 0.0378(8) Uani 1 1 d .

loop_
_atom_site_aniso_label
_atom_site_aniso_U_11
_atom_site_aniso_U_22
_atom_site_aniso_U_33
_atom_site_aniso_U_23
_atom_site_aniso_U_13
_atom_site_aniso_U_12
S3 0.0512(6) 0.0543(6) 0.0374(5) -0.0014(5) 0.0011(5) -0.0148(5)
S1 0.0486(6) 0.0549(6) 0.0355(5) -0.0022(5) 0.0025(4) -0.0142(5)
S2 0.0697(7) 0.0473(6) 0.0360(5) -0.0003(5) 0.0016(5) 0.0110(5)
S4 0.0591(6) 0.0440(6) 0.0401(5) 0.0013(4) 0.0057(5) 0.0065(5)
C1 0.041(2) 0.050(2) 0.0318(18) 0.0009(17) -0.0018(16) -0.0020(17)
O2 0.0646(18) 0.0621(18) 0.0341(14) 0.0026(13) -0.0023(13) -0.0085(14)
O4 0.076(2) 0.0534(17) 0.0386(14) -0.0059(14) -0.0076(14) -0.0051(15)
C2 0.044(2) 0.050(2) 0.0283(17) 0.0035(17) 0.0018(16) 0.0016(18)
O3 0.0565(16) 0.0588(17) 0.0329(13) 0.0044(13) -0.0009(12) -0.0085(14)
C16 0.068(3) 0.076(3) 0.033(2) -0.003(2) -0.001(2) -0.001(2)
C17 0.052(2) 0.076(3) 0.042(2) -0.014(2) 0.0005(19) -0.007(2)
O1 0.0676(19) 0.0617(18) 0.0399(15) -0.0132(14) -0.0014(14) -0.0066(15)
C13 0.045(2) 0.047(2) 0.043(2) -0.0026(18) 0.0034(17) 0.0052(18)
C10 0.0349(19) 0.046(2) 0.0386(19) 0.0025(17) 0.0034(16) -0.0036(16)
C4 0.047(2) 0.048(2) 0.0354(19) -0.0023(17) 0.0086(17) -0.0070(17)
C11 0.0344(18) 0.052(2) 0.0344(19) 0.0022(17) 0.0048(15) -0.0012(17)
C14 0.0384(19) 0.042(2) 0.0350(18) -0.0063(16) 0.0021(15) 0.0010(16)
C5 0.0415(19) 0.045(2) 0.0312(17) -0.0009(17) 0.0069(15) 0.0001(17)
C15 0.053(2) 0.067(3) 0.039(2) 0.003(2) -0.0036(19) -0.007(2)
C12 0.0380(19) 0.049(2) 0.0343(18) -0.0064(18) 0.0021(15) -0.0004(17)
C9 0.0326(18) 0.059(2) 0.0351(19) -0.0037(18) 0.0004(15) -0.0003(17)
C7 0.042(2) 0.046(2) 0.041(2) -0.0055(18) 0.0108(17) -0.0029(17)
C8 0.0379(19) 0.046(2) 0.0358(18) -0.0034(17) 0.0089(15) 0.0024(17)
C6 0.041(2) 0.050(2) 0.0331(18) -0.0096(17) 0.0095(16) -0.0025(18)
C18 0.058(3) 0.071(3) 0.043(2) 0.000(2) -0.005(2) 0.003(2)
C3 0.0360(18) 0.045(2) 0.0330(17) -0.0047(17) 0.0061(15) 0.0000(16)

loop_
_atom_type_symbol
_atom_type_description
_atom_type_scat_dispersion_real
_atom_type_scat_dispersion_imag
_atom_type_scat_source
C C 0.0033 0.0016 'International Tables Vol C Tables 4.2.6.8 and 6.1.1.4'
H H 0.0000 0.0000 'International Tables Vol C Tables 4.2.6.8 and 6.1.1.4'
O O 0.0106 0.0060 'International Tables Vol C Tables 4.2.6.8 and 6.1.1.4'
S S 0.1246 0.1234 'International Tables Vol C Tables 4.2.6.8 and 6.1.1.4'

loop_
_geom_angle_atom_site_label_1
_geom_angle_atom_site_label_2
_geom_angle_atom_site_label_3
_geom_angle
C2 S3 C3 99.10(17)
C1 S1 C9 99.99(17)
C2 S2 C14 100.49(16)
C1 S4 C8 99.77(17)
C2 C1 S1 122.8(3)
C2 C1 S4 121.6(3)
S1 C1 S4 115.6(2)
C5 O2 C18 112.5(3)
C12 O4 C16 114.3(3)
C1 C2 S2 121.7(3)
C1 C2 S3 121.8(3)
S2 C2 S3 116.6(2)
C11 O3 C15 113.0(3)
O4 C16 C15 113.0(3)
O4 C16 H16A 109.0
C15 C16 H16A 109.0
O4 C16 H16B 109.0
C15 C16 H16B 109.0
H16A C16 H16B 107.8
O1 C17 C18 112.0(3)
O1 C17 H17A 109.2
C18 C17 H17A 109.2
O1 C17 H17B 109.2
C18 C17 H17B 109.2
H17A C17 H17B 107.9
C6 O1 C17 113.8(3)
C12 C13 C14 121.3(4)
C12 C13 H13 119.4
C14 C13 H13 119.4
C11 C10 C9 120.5(4)
C11 C10 H10 119.8
C9 C10 H10 119.8
C3 C4 C5 120.5(4)
C3 C4 H4 119.7
C5 C4 H4 119.7
O3 C11 C10 117.9(3)
O3 C11 C12 121.9(3)
C10 C11 C12 120.3(3)
C13 C14 C9 119.2(3)
C13 C14 S2 120.2(3)
C9 C14 S2 120.5(3)
O2 C5 C4 118.3(3)
O2 C5 C6 121.7(3)
C4 C5 C6 120.0(3)
O3 C15 C16 111.0(3)
O3 C15 H15A 109.4
C16 C15 H15A 109.4
O3 C15 H15B 109.4
C16 C15 H15B 109.4
H15A C15 H15B 108.0
O4 C12 C13 118.3(3)
O4 C12 C11 122.3(3)
C13 C12 C11 119.3(3)
C10 C9 C14 119.4(3)
C10 C9 S1 120.0(3)
C14 C9 S1 120.5(3)
C8 C7 C6 120.3(4)
C8 C7 H7 119.8
C6 C7 H7 119.8
C7 C8 C3 120.2(3)
C7 C8 S4 119.7(3)
C3 C8 S4 120.1(3)
O1 C6 C7 117.6(3)
O1 C6 C5 122.9(3)
C7 C6 C5 119.4(3)
O2 C18 C17 110.7(3)
O2 C18 H18A 109.5
C17 C18 H18A 109.5
O2 C18 H18B 109.5
C17 C18 H18B 109.5
H18A C18 H18B 108.1
C4 C3 C8 119.5(3)
C4 C3 S3 120.3(3)
C8 C3 S3 120.2(3)

loop_
_geom_bond_atom_site_label_1
_geom_bond_atom_site_label_2
_geom_bond_distance
S3 C2 1.753(4)
S3 C3 1.776(4)
S1 C1 1.749(4)
S1 C9 1.775(4)
S2 C2 1.751(4)
S2 C14 1.769(4)
S4 C1 1.753(4)
S4 C8 1.779(4)
C1 C2 1.348(5)
O2 C5 1.374(4)
O2 C18 1.446(4)
O4 C12 1.367(4)
O4 C16 1.423(4)
O3 C11 1.369(4)
O3 C15 1.442(4)
C16 C15 1.484(6)
C16 H16A 0.9700
C16 H16B 0.9700
C17 O1 1.431(5)
C17 C18 1.492(6)
C17 H17A 0.9700
C17 H17B 0.9700
O1 C6 1.367(4)
C13 C12 1.380(5)
C13 C14 1.382(5)
C13 H13 0.9300
C10 C11 1.376(5)
C10 C9 1.390(5)
C10 H10 0.9300
C4 C3 1.375(5)
C4 C5 1.388(5)
C4 H4 0.9300
C11 C12 1.404(5)
C14 C9 1.415(5)
C5 C6 1.399(5)
C15 H15A 0.9700
C15 H15B 0.9700
C7 C8 1.376(5)
C7 C6 1.390(5)
C7 H7 0.9300
C8 C3 1.406(5)
C18 H18A 0.9700
C18 H18B 0.9700

loop_
_geom_torsion_atom_site_label_1
_geom_torsion_atom_site_label_2
_geom_torsion_atom_site_label_3
_geom_torsion_atom_site_label_4
_geom_torsion
C9 S1 C1 C2 -43.6(3)
C9 S1 C1 S4 137.5(2)
C8 S4 C1 C2 -44.8(3)
C8 S4 C1 S1 134.1(2)
S1 C1 C2 S2 0.0(5)
S4 C1 C2 S2 178.82(18)
S1 C1 C2 S3 -179.47(18)
S4 C1 C2 S3 -0.6(5)
C14 S2 C2 C1 43.6(3)
C14 S2 C2 S3 -136.9(2)
C3 S3 C2 C1 46.2(3)
C3 S3 C2 S2 -133.3(2)
C12 O4 C16 C15 38.9(5)
C18 C17 O1 C6 -40.9(5)
C15 O3 C11 C10 160.4(3)
C15 O3 C11 C12 -20.1(5)
C9 C10 C11 O3 -179.8(3)
C9 C10 C11 C12 0.7(5)
C12 C13 C14 C9 -1.5(6)
C12 C13 C14 S2 -179.6(3)
C2 S2 C14 C13 135.6(3)
C2 S2 C14 C9 -42.5(3)
C18 O2 C5 C4 -161.1(3)
C18 O2 C5 C6 20.8(5)
C3 C4 C5 O2 -177.6(3)
C3 C4 C5 C6 0.5(5)
C11 O3 C15 C16 46.3(4)
O4 C16 C15 O3 -57.4(5)
C16 O4 C12 C13 171.4(3)
C16 O4 C12 C11 -11.7(5)
C14 C13 C12 O4 179.2(3)
C14 C13 C12 C11 2.2(6)
O3 C11 C12 O4 1.9(6)
C10 C11 C12 O4 -178.7(3)
O3 C11 C12 C13 178.7(3)
C10 C11 C12 C13 -1.8(5)
C11 C10 C9 C14 0.0(5)
C11 C10 C9 S1 178.9(3)
C13 C14 C9 C10 0.4(5)
S2 C14 C9 C10 178.5(3)
C13 C14 C9 S1 -178.5(3)
S2 C14 C9 S1 -0.5(4)
C1 S1 C9 C10 -136.1(3)
C1 S1 C9 C14 42.8(3)
C6 C7 C8 C3 0.5(5)
C6 C7 C8 S4 179.4(3)
C1 S4 C8 C7 -135.7(3)
C1 S4 C8 C3 43.2(3)
C17 O1 C6 C7 -168.7(3)
C17 O1 C6 C5 13.4(5)
C8 C7 C6 O1 -179.7(3)
C8 C7 C6 C5 -1.8(5)
O2 C5 C6 O1 -2.8(6)
C4 C5 C6 O1 179.1(3)
O2 C5 C6 C7 179.4(3)
C4 C5 C6 C7 1.3(5)
C5 O2 C18 C17 -47.6(4)
O1 C17 C18 O2 59.3(4)
C5 C4 C3 C8 -1.8(5)
C5 C4 C3 S3 178.7(3)
C7 C8 C3 C4 1.3(5)
S4 C8 C3 C4 -177.6(3)
C7 C8 C3 S3 -179.2(3)
S4 C8 C3 S3 1.9(4)
C2 S3 C3 C4 133.5(3)
C2 S3 C3 C8 -46.0(3)
